data_2213915
loop_
_publ_author_name
'Naser Eltaher Eltayeb'
'Siang Guan Teoh'
'Suchada Chantrapromma'
'Hoong-Kun Fun'
'Kamarulazizi Ibrahim'

_publ_section_title
Aqua{4,4'-dimethoxy-2,2'-[1,2-phenylenebis(nitrilomethylidyne)]diphenolato-\k^4^<i>O</i>,<i>O</i>',<i>N</i>,<i>N</i>'}zinc(II)
_journal_coeditor_code NG2265
_journal_issue 6
_journal_name_full 'Acta Crystallographica Section E'
_journal_page_first m1633
_journal_page_last m1634
_journal_paper_doi 10.1107/S1600536807022064
_journal_volume 63
_journal_year 2007
_chemical_formula_iupac '[Zn (C22 H18 N2 O4) (H2 O)]'
_chemical_formula_moiety 'C22 H20 N2 O5 Zn'
_chemical_formula_sum 'C22 H20 N2 O5 Zn'
_chemical_formula_weight 457.79
_chemical_name_systematic
Aqua{4,4'-dimethoxy-2,2'-[1,2-phenylenebis(nitrilomethylidyne)]diphenolato-\k^4^O,O',N,N'}zinc(II)
_space_group_IT_number 31
_symmetry_cell_setting orthorhombic
_symmetry_space_group_name_Hall 'P 2ac -2'
_symmetry_space_group_name_H-M 'P m n 21'
_atom_sites_solution_hydrogens geom
_atom_sites_solution_primary direct
_atom_sites_solution_secondary difmap
_audit_creation_method SHELXL-97
_cell_angle_alpha 90.00
_cell_angle_beta 90.00
_cell_angle_gamma 90.00
_cell_formula_units_Z 2
_cell_length_a 23.3617(7)
_cell_length_b 4.91210(10)
_cell_length_c 7.9431(2)
_cell_measurement_reflns_used 3359
_cell_measurement_temperature 100.00(10)
_cell_measurement_theta_max 32.50
_cell_measurement_theta_min 1.74
_cell_volume 911.51(4)
_computing_cell_refinement APEX2
_computing_data_collection 'APEX2 (Bruker, 2005)'
_computing_data_reduction 'SAINT (Bruker, 2005)'
_computing_molecular_graphics SHELXTL
_computing_publication_material
;
SHELXTL and PLATON (Spek, 2003)
;
_computing_structure_refinement SHELXTL
_computing_structure_solution 'SHELXTL (Sheldrick, 1998)'
_diffrn_ambient_temperature 100.00(10)
_diffrn_detector_area_resol_mean 8.33
_diffrn_measured_fraction_theta_full 1.000
_diffrn_measured_fraction_theta_max 1.000
_diffrn_measurement_device_type
;
Bruker SMART APEX2 CCD area-detector
;
_diffrn_measurement_method \w
_diffrn_radiation_monochromator graphite
_diffrn_radiation_source 'fine-focus sealed tube'
_diffrn_radiation_type MoK\a
_diffrn_radiation_wavelength 0.71073
_diffrn_reflns_av_R_equivalents 0.0467
_diffrn_reflns_av_sigmaI/netI 0.0313
_diffrn_reflns_limit_h_max 35
_diffrn_reflns_limit_h_min -35
_diffrn_reflns_limit_k_max 7
_diffrn_reflns_limit_k_min -7
_diffrn_reflns_limit_l_max 12
_diffrn_reflns_limit_l_min -12
_diffrn_reflns_number 29716
_diffrn_reflns_theta_full 32.50
_diffrn_reflns_theta_max 32.50
_diffrn_reflns_theta_min 1.74
_diffrn_standards_number 0
_exptl_absorpt_coefficient_mu 1.388
_exptl_absorpt_correction_T_max 0.8736
_exptl_absorpt_correction_T_min 0.6226
_exptl_absorpt_correction_type multi-scan
_exptl_absorpt_process_details '(SADABS; Bruker, 2005)'
_exptl_crystal_colour Red
_exptl_crystal_density_diffrn 1.668
_exptl_crystal_density_method 'not measured'
_exptl_crystal_description Plate
_exptl_crystal_F_000 472
_exptl_crystal_size_max 0.38
_exptl_crystal_size_mid 0.23
_exptl_crystal_size_min 0.10
_refine_diff_density_max 0.488
_refine_diff_density_min -0.698
_refine_ls_abs_structure_details 'Flack  (1983)'
_refine_ls_abs_structure_Flack 0.012(10)
_refine_ls_extinction_method none
_refine_ls_goodness_of_fit_ref 1.164
_refine_ls_hydrogen_treatment constr
_refine_ls_matrix_type full
_refine_ls_number_parameters 141
_refine_ls_number_reflns 3359
_refine_ls_number_restraints 2
_refine_ls_restrained_S_all 1.164
_refine_ls_R_factor_all 0.0304
_refine_ls_R_factor_gt 0.0271
_refine_ls_shift/su_max 0.000
_refine_ls_shift/su_mean 0.000
_refine_ls_structure_factor_coef Fsqd
_refine_ls_weighting_details 'calc w=1/[\s^2^(Fo^2^)+(0.0476P)^2^] where P=(Fo^2^+2Fc^2^)/3'
_refine_ls_weighting_scheme calc
_refine_ls_wR_factor_gt 0.0702
_refine_ls_wR_factor_ref 0.0817
_reflns_number_gt 3179
_reflns_number_total 3359
_reflns_threshold_expression I>2\s(I)
_cod_data_source_file ng2265.cif
_cod_data_source_block I
_cod_depositor_comments
;
The following automatic conversions were performed:
'_symmetry_cell_setting' value 'Orthorhombic' changed to 'orthorhombic'
according to '/home/saulius/struct/CIF-dictionaries/cif_core.dic'
dictionary named 'cif_core.dic' version 2.4.1 from 2010-06-29.

Automatic conversion script
Id: cif_fix_enum 1527 2010-12-29 10:47:43Z saulius 

The following automatic conversions were performed:

'_symmetry_cell_setting' value 'Orthorhombic' changed to
'orthorhombic' according to
/home/saulius/struct/CIF-dictionaries/cif_core.dic dictionary named
'cif_core.dic' version 2.4.1 from 2010-06-29.

Automatic conversion script
Id: cif_fix_values 1715 2011-07-08 13:25:40Z adriana 
;
_cod_database_code 2213915
_cod_database_fobs_code 2213915

loop_
_symmetry_equiv_pos_as_xyz
'x, y, z'
'-x+1/2, -y, z+1/2'
'x+1/2, -y, z+1/2'
'-x, y, z'

loop_
_atom_site_type_symbol
_atom_site_label
_atom_site_fract_x
_atom_site_fract_y
_atom_site_fract_z
_atom_site_U_iso_or_equiv
_atom_site_adp_type
_atom_site_calc_flag
_atom_site_refinement_flags
_atom_site_occupancy
Zn Zn1 0.0000 0.05705(5) 0.10449(4) 0.01253(7) Uani d S 1
O O1 0.06065(5) 0.3095(3) 0.17986(17) 0.0153(2) Uani d . 1
O O2 0.29634(5) 0.2460(3) 0.13415(15) 0.0170(3) Uani d . 1
O O1W 0.0000 -0.2503(4) 0.2826(2) 0.0169(3) Uani d SD 1
H H1W1 0.0270 -0.3532 0.2651 0.058(11) Uiso calc RD 1
C C1 0.11623(7) 0.2828(4) 0.1586(2) 0.0133(3) Uani d . 1
C C2 0.15306(8) 0.4597(3) 0.2488(2) 0.0146(3) Uani d . 1
H H2A 0.1369 0.5913 0.3184 0.017 Uiso calc R 1
C C3 0.21158(8) 0.4445(3) 0.2376(2) 0.0148(3) Uani d . 1
H H3A 0.2343 0.5649 0.2985 0.018 Uiso calc R 1
C C4 0.23727(7) 0.2473(4) 0.1342(2) 0.0143(3) Uani d . 1
C C5 0.20328(7) 0.0725(3) 0.0424(2) 0.0133(3) Uani d . 1
H H5A 0.2203 -0.0567 -0.0270 0.016 Uiso calc R 1
C C6 0.14266(7) 0.0866(3) 0.0522(2) 0.0128(3) Uani d . 1
C C7 0.11221(7) -0.1066(4) -0.0513(2) 0.0136(3) Uani d . 1
H H7A 0.1340 -0.2240 -0.1170 0.016 Uiso calc R 1
C C8 0.03036(6) -0.3179(3) -0.1707(2) 0.0127(3) Uani d . 1
C C9 0.05973(7) -0.4942(4) -0.2795(2) 0.0152(3) Uani d . 1
H H9A 0.0995 -0.4962 -0.2795 0.018 Uiso calc R 1
N N1 0.05703(6) -0.1304(3) -0.06032(18) 0.0128(3) Uani d . 1
C C10 0.02998(6) -0.6654(3) -0.3870(3) 0.0156(3) Uani d . 1
H H10A 0.0499 -0.7806 -0.4593 0.019 Uiso calc R 1
C C11 0.32314(8) 0.0220(4) 0.0525(3) 0.0185(3) Uani d . 1
H H11A 0.3638 0.0333 0.0678 0.028 Uiso calc R 1
H H11B 0.3144 0.0266 -0.0655 0.028 Uiso calc R 1
H H11C 0.3093 -0.1451 0.1002 0.028 Uiso calc R 1

loop_
_atom_site_aniso_label
_atom_site_aniso_U_11
_atom_site_aniso_U_22
_atom_site_aniso_U_33
_atom_site_aniso_U_12
_atom_site_aniso_U_13
_atom_site_aniso_U_23
Zn1 0.01071(11) 0.01086(11) 0.01601(12) 0.000 0.000 -0.00136(12)
O1 0.0101(5) 0.0129(5) 0.0231(6) -0.0003(4) -0.0004(4) -0.0032(5)
O2 0.0102(5) 0.0185(6) 0.0223(8) -0.0005(4) -0.0013(4) -0.0038(5)
O1W 0.0191(8) 0.0129(8) 0.0188(8) 0.000 0.000 0.0001(7)
C1 0.0123(7) 0.0122(7) 0.0154(7) 0.0004(5) -0.0006(5) 0.0012(5)
C2 0.0133(7) 0.0113(7) 0.0191(8) 0.0007(5) -0.0001(6) -0.0014(6)
C3 0.0134(7) 0.0130(8) 0.0179(8) -0.0021(5) -0.0013(6) -0.0006(6)
C4 0.0116(6) 0.0137(7) 0.0176(10) 0.0004(5) -0.0010(5) 0.0009(5)
C5 0.0102(6) 0.0136(7) 0.0161(7) 0.0003(5) 0.0010(5) -0.0003(6)
C6 0.0110(7) 0.0129(7) 0.0144(6) -0.0008(5) -0.0011(5) 0.0005(5)
C7 0.0122(7) 0.0147(7) 0.0140(7) -0.0005(5) 0.0010(6) -0.0007(5)
C8 0.0122(7) 0.0118(7) 0.0141(7) -0.0010(5) -0.0001(5) 0.0001(6)
C9 0.0118(7) 0.0176(7) 0.0161(8) 0.0010(6) 0.0004(6) -0.0017(6)
N1 0.0122(6) 0.0116(6) 0.0147(6) -0.0009(5) -0.0006(5) -0.0014(5)
C10 0.0148(6) 0.0149(6) 0.0170(7) 0.0013(5) 0.0014(8) -0.0040(8)
C11 0.0133(7) 0.0178(8) 0.0244(9) 0.0005(6) 0.0002(6) -0.0018(6)

loop_
_atom_type_symbol
_atom_type_description
_atom_type_scat_dispersion_real
_atom_type_scat_dispersion_imag
_atom_type_scat_source
C C 0.0033 0.0016 'International Tables Vol C Tables 4.2.6.8 and 6.1.1.4'
H H 0.0000 0.0000 'International Tables Vol C Tables 4.2.6.8 and 6.1.1.4'
N N 0.0061 0.0033 'International Tables Vol C Tables 4.2.6.8 and 6.1.1.4'
O O 0.0106 0.0060 'International Tables Vol C Tables 4.2.6.8 and 6.1.1.4'
Zn Zn 0.2839 1.4301 'International Tables Vol C Tables 4.2.6.8 and 6.1.1.4'

loop_
_geom_angle_atom_site_label_1
_geom_angle_atom_site_label_2
_geom_angle_atom_site_label_3
_geom_angle_site_symmetry_1
_geom_angle_site_symmetry_3
_geom_angle
_geom_angle_publ_flag
O1 Zn1 O1 . 4 91.64(7) y
O1 Zn1 O1W . . 104.52(6) y
O1 Zn1 O1W 4 . 104.52(6) ?
O1 Zn1 N1 . . 90.52(6) y
O1 Zn1 N1 4 . 157.94(6) ?
O1W Zn1 N1 . . 96.16(6) y
O1 Zn1 N1 . 4 157.94(6) ?
O1 Zn1 N1 4 4 90.52(6) ?
O1W Zn1 N1 . 4 96.16(6) ?
N1 Zn1 N1 . 4 79.56(8) ?
C1 O1 Zn1 . . 127.32(11) ?
C4 O2 C11 . . 116.36(14) ?
Zn1 O1W H1W1 . . 109.5 ?
O1 C1 C2 . . 118.24(16) ?
O1 C1 C6 . . 124.88(16) ?
C2 C1 C6 . . 116.87(15) ?
C3 C2 C1 . . 122.59(16) ?
C3 C2 H2A . . 118.7 ?
C1 C2 H2A . . 118.7 ?
C2 C3 C4 . . 120.10(16) ?
C2 C3 H3A . . 119.9 ?
C4 C3 H3A . . 119.9 ?
C5 C4 O2 . . 124.95(15) ?
C5 C4 C3 . . 119.53(15) ?
O2 C4 C3 . . 115.52(15) ?
C4 C5 C6 . . 120.99(16) ?
C4 C5 H5A . . 119.5 ?
C6 C5 H5A . . 119.5 ?
C5 C6 C1 . . 119.90(15) ?
C5 C6 C7 . . 115.35(15) ?
C1 C6 C7 . . 124.75(16) ?
N1 C7 C6 . . 125.52(16) ?
N1 C7 H7A . . 117.2 ?
C6 C7 H7A . . 117.2 ?
C9 C8 N1 . . 124.60(14) ?
C9 C8 C8 . 4 119.28(10) ?
N1 C8 C8 . 4 116.10(8) ?
C10 C9 C8 . . 120.61(15) ?
C10 C9 H9A . . 119.7 ?
C8 C9 H9A . . 119.7 ?
C7 N1 C8 . . 122.04(15) ?
C7 N1 Zn1 . . 124.16(12) ?
C8 N1 Zn1 . . 113.29(10) ?
C9 C10 C10 . 4 120.11(10) ?
C9 C10 H10A . . 119.9 ?
C10 C10 H10A 4 . 119.9 ?
O2 C11 H11A . . 109.5 ?
O2 C11 H11B . . 109.5 ?
H11A C11 H11B . . 109.5 ?
O2 C11 H11C . . 109.5 ?
H11A C11 H11C . . 109.5 ?
H11B C11 H11C . . 109.5 ?

loop_
_geom_bond_atom_site_label_1
_geom_bond_atom_site_label_2
_geom_bond_site_symmetry_2
_geom_bond_distance
_geom_bond_publ_flag
Zn1 O1 . 1.9758(12) y
Zn1 O1 4 1.9758(12) ?
Zn1 O1W . 2.069(2) y
Zn1 N1 . 2.0825(14) y
Zn1 N1 4 2.0826(14) ?
O1 C1 . 1.316(2) ?
O2 C4 . 1.3800(19) ?
O2 C11 . 1.422(2) ?
O1W H1W1 . 0.8200 ?
C1 C2 . 1.417(2) ?
C1 C6 . 1.423(2) ?
C2 C3 . 1.372(2) ?
C2 H2A . 0.9300 ?
C3 C4 . 1.404(2) ?
C3 H3A . 0.9300 ?
C4 C5 . 1.379(2) ?
C5 C6 . 1.420(2) ?
C5 H5A . 0.9300 ?
C6 C7 . 1.443(2) ?
C7 N1 . 1.296(2) ?
C7 H7A . 0.9300 ?
C8 C9 . 1.403(2) ?
C8 N1 . 1.416(2) ?
C8 C8 4 1.419(3) ?
C9 C10 . 1.385(3) ?
C9 H9A . 0.9300 ?
C10 C10 4 1.401(3) ?
C10 H10A . 0.9300 ?
C11 H11A . 0.9600 ?
C11 H11B . 0.9600 ?
C11 H11C . 0.9600 ?

loop_
_geom_hbond_atom_site_label_D
_geom_hbond_atom_site_label_H
_geom_hbond_atom_site_label_A
_geom_hbond_site_symmetry_A
_geom_hbond_distance_DH
_geom_hbond_distance_HA
_geom_hbond_distance_DA
_geom_hbond_angle_DHA
_geom_hbond_publ_flag
O1W H1W1 O1 1_545 0.82 1.9549 2.711(2) 153 y
C7 H7A O2 2_554 0.935 2.5626 3.358(2) 144 y

loop_
_geom_torsion_atom_site_label_1
_geom_torsion_atom_site_label_2
_geom_torsion_atom_site_label_3
_geom_torsion_atom_site_label_4
_geom_torsion_site_symmetry_1
_geom_torsion_site_symmetry_4
_geom_torsion
_geom_torsion_publ_flag
O1 Zn1 O1 C1 4 . -174.80(12) ?
O1W Zn1 O1 C1 . . 79.74(15) ?
N1 Zn1 O1 C1 . . -16.75(15) ?
N1 Zn1 O1 C1 4 . -79.4(2) ?
Zn1 O1 C1 C2 . . -168.48(12) ?
Zn1 O1 C1 C6 . . 10.9(3) ?
O1 C1 C2 C3 . . 178.75(17) ?
C6 C1 C2 C3 . . -0.7(3) ?
C1 C2 C3 C4 . . -0.3(3) ?
C11 O2 C4 C5 . . -9.7(2) y
C11 O2 C4 C3 . . 170.21(16) y
C2 C3 C4 C5 . . 1.0(3) ?
C2 C3 C4 O2 . . -178.87(16) ?
O2 C4 C5 C6 . . 179.13(15) ?
C3 C4 C5 C6 . . -0.7(3) ?
C4 C5 C6 C1 . . -0.3(3) ?
C4 C5 C6 C7 . . 179.54(16) ?
O1 C1 C6 C5 . . -178.45(16) ?
C2 C1 C6 C5 . . 1.0(2) ?
O1 C1 C6 C7 . . 1.8(3) ?
C2 C1 C6 C7 . . -178.82(16) ?
C5 C6 C7 N1 . . 179.40(17) ?
C1 C6 C7 N1 . . -0.8(3) ?
N1 C8 C9 C10 . . -178.03(17) ?
C8 C8 C9 C10 4 . 0.5(2) ?
C6 C7 N1 C8 . . 177.22(16) ?
C6 C7 N1 Zn1 . . -11.6(3) ?
C9 C8 N1 C7 . . 0.1(3) ?
C8 C8 N1 C7 4 . -178.52(13) ?
C9 C8 N1 Zn1 . . -172.00(14) ?
C8 C8 N1 Zn1 4 . 9.43(12) ?
O1 Zn1 N1 C7 . . 16.93(15) ?
O1 Zn1 N1 C7 4 . 112.60(18) ?
O1W Zn1 N1 C7 . . -87.74(15) ?
N1 Zn1 N1 C7 4 . 177.11(12) ?
O1 Zn1 N1 C8 . . -171.21(12) ?
O1 Zn1 N1 C8 4 . -75.55(19) ?
O1W Zn1 N1 C8 . . 84.12(11) ?
N1 Zn1 N1 C8 4 . -11.03(14) ?
C8 C9 C10 C10 . 4 -0.5(2) ?
